data_7013875
loop_
_publ_author_name
'Glenny, Mark W.'
'van de Water, Leon G. A.'
'Driessen, Willem L.'
'Reedijk, Jan'
'Blake, Alexander J.'
'Wilson, Claire'
'Schr\"oder, Martin'

_publ_section_title
;
 Conformational and stereochemical flexibility in cadmium(II) complexes
 of aza-thioether macrocycles.
;
_journal_issue 13
_journal_name_full 'Dalton transactions (Cambridge, England : 2003)'
_journal_page_first 1953
_journal_page_last 1959
_journal_paper_doi 10.1039/b315726a
_journal_year 2004
_chemical_formula_moiety '[C8 H18 Cd N4 O6 S2]2  0.5 C H2 Cl2'
_chemical_formula_sum 'C8.25 H18 Cd Cl0.5 N4 O6 S2'
_chemical_formula_weight 463.51
_chemical_name_systematic
;
?
;
_space_group_IT_number 2
_symmetry_cell_setting triclinic
_symmetry_space_group_name_Hall '-P 1'
_symmetry_space_group_name_H-M 'P -1'
_atom_sites_solution_hydrogens geom
_atom_sites_solution_primary direct
_atom_sites_solution_secondary 'difference Fourier'
_audit_creation_method SHELXL-97
_cell_angle_alpha 87.766(1)
_cell_angle_beta 84.806(1)
_cell_angle_gamma 82.483(1)
_cell_formula_units_Z 4
_cell_length_a 9.2900(6)
_cell_length_b 12.9338(8)
_cell_length_c 13.6222(8)
_cell_measurement_reflns_used 6450
_cell_measurement_temperature 150(2)
_cell_measurement_theta_max 28.25
_cell_measurement_theta_min 2.22
_cell_volume 1615.44(17)
_computing_cell_refinement 'Bruker SAINT'
_computing_data_collection 'Bruker SMART'
_computing_data_reduction 'Bruker SHELXTL'
_computing_molecular_graphics 'Bruker SHELXTL'
_computing_publication_material 'Bruker SHELXTL; PLATON (Spek, 2003)'
_computing_structure_refinement 'SHELXL-97 (Sheldrick, 1997)'
_computing_structure_solution 'SHELXS-97 (Sheldrick, 1990)'
_diffrn_ambient_temperature 150(2)
_diffrn_measured_fraction_theta_full 0.946
_diffrn_measured_fraction_theta_max 0.875
_diffrn_measurement_device_type 'Bruker SMART1000 CCD area detector'
_diffrn_measurement_method omega
_diffrn_radiation_monochromator graphite
_diffrn_radiation_source 'normal-focus sealed tube'
_diffrn_radiation_type MoK\a
_diffrn_radiation_wavelength 0.71073
_diffrn_reflns_av_R_equivalents 0.014
_diffrn_reflns_av_sigmaI/netI 0.009
_diffrn_reflns_limit_h_max 11
_diffrn_reflns_limit_h_min -11
_diffrn_reflns_limit_k_max 17
_diffrn_reflns_limit_k_min -16
_diffrn_reflns_limit_l_max 17
_diffrn_reflns_limit_l_min -17
_diffrn_reflns_number 15687
_diffrn_reflns_theta_full 27.50
_diffrn_reflns_theta_max 28.39
_diffrn_reflns_theta_min 2.16
_exptl_absorpt_coefficient_mu 1.724
_exptl_absorpt_correction_T_max 0.634
_exptl_absorpt_correction_T_min 0.504
_exptl_absorpt_correction_type multi-scan
_exptl_absorpt_process_details SADABS
_exptl_crystal_colour Colourless
_exptl_crystal_density_diffrn 1.906
_exptl_crystal_density_meas ?
_exptl_crystal_density_method .
_exptl_crystal_description Tablet
_exptl_crystal_F_000 928
_exptl_crystal_size_max 0.50
_exptl_crystal_size_mid 0.45
_exptl_crystal_size_min 0.15
_refine_diff_density_max 1.51
_refine_diff_density_min -1.07
_refine_diff_density_rms 0.08
_refine_ls_extinction_method none
_refine_ls_goodness_of_fit_ref 1.044
_refine_ls_hydrogen_treatment 'riding model'
_refine_ls_matrix_type full
_refine_ls_number_parameters 395
_refine_ls_number_reflns 7104
_refine_ls_number_restraints 1
_refine_ls_restrained_S_all 1.047
_refine_ls_R_factor_all 0.0295
_refine_ls_R_factor_gt 0.0275
_refine_ls_shift/su_max 0.001
_refine_ls_shift/su_mean 0.000
_refine_ls_structure_factor_coef Fsqd
_refine_ls_weighting_details 'calc w=1/[\s^2^(Fo^2^)+(0.036P)^2^+2.599P] where P=(Fo^2^+2Fc^2^)/3'
_refine_ls_weighting_scheme calc
_refine_ls_wR_factor_gt 0.0699
_refine_ls_wR_factor_ref 0.0718
_reflns_number_gt 6655
_reflns_number_total 7110
_reflns_threshold_expression >2sigma(I)
_cod_data_source_file b315726a.txt
_cod_data_source_block CDN2S2_complex_1
_cod_depositor_comments
;
The following automatic conversions were performed:
'_symmetry_cell_setting' value 'Triclinic' changed to 'triclinic'
according to '/home/saulius/struct/CIF-dictionaries/cif_core.dic'
dictionary named 'cif_core.dic' version 2.4.1 from 2010-06-29.

Automatic conversion script
Id: cif_fix_enum 1527 2010-12-29 10:47:43Z saulius 

The following automatic conversions were performed:

'_atom_sites_solution_primary' value 'direct methods' was changed to
'direct'.

'_atom_sites_solution_hydrogens' value 'geometrically placed' was
changed to 'geom'.

Automatic conversion script
Id: cif_fix_values 6452 2018-10-05 10:23:21Z andrius 
;
_cod_original_cell_volume 1615.4(3)
_cod_original_sg_symbol_H-M P-1
_cod_original_formula_sum 'C8.25 H18 Cd Cl0.50 N4 O6 S2'
_cod_database_code 7013875

loop_
_symmetry_equiv_pos_as_xyz
'x, y, z'
'-x, -y, -z'

loop_
_atom_site_label
_atom_site_type_symbol
_atom_site_fract_x
_atom_site_fract_y
_atom_site_fract_z
_atom_site_U_iso_or_equiv
_atom_site_adp_type
_atom_site_occupancy
_atom_site_symmetry_multiplicity
_atom_site_calc_flag
_atom_site_refinement_flags
_atom_site_disorder_assembly
_atom_site_disorder_group
Cd Cd 0.203915(18) 0.322196(13) 0.505209(13) 0.02379(6) Uani 1 1 d . . .
S1 S 0.07334(7) 0.14279(5) 0.49062(5) 0.03080(14) Uani 1 1 d . . .
O1 O 0.0158(2) 0.38267(16) 0.38575(15) 0.0349(4) Uani 1 1 d . . .
C1 C 0.1886(3) 0.4141(2) 0.7152(2) 0.0321(5) Uani 1 1 d . . .
H1A H 0.1594 0.4865 0.6916 0.038 Uiso 1 1 calc R . .
H1B H 0.2230 0.4171 0.7816 0.038 Uiso 1 1 calc R . .
N1 N 0.3086(2) 0.36443(16) 0.64757(16) 0.0263(4) Uani 1 1 d . . .
H1C H 0.3704 0.4142 0.6290 0.032 Uiso 1 1 calc R . .
S2 S 0.43117(7) 0.17010(5) 0.51410(5) 0.02955(13) Uani 1 1 d . . .
O2 O 0.2291(2) 0.31089(16) 0.32903(15) 0.0354(4) Uani 1 1 d . . .
N2 N 0.0032(2) 0.34706(18) 0.62432(17) 0.0289(4) Uani 1 1 d . . .
H2C H -0.0487 0.4115 0.6099 0.035 Uiso 1 1 calc R . .
C2 C 0.0576(3) 0.3547(2) 0.7221(2) 0.0325(6) Uani 1 1 d . . .
H2A H 0.0850 0.2837 0.7498 0.039 Uiso 1 1 calc R . .
H2B H -0.0210 0.3906 0.7673 0.039 Uiso 1 1 calc R . .
N3 N 0.1037(3) 0.35717(18) 0.31283(17) 0.0310(5) Uani 1 1 d . . .
O3 O 0.0702(3) 0.3765(2) 0.22828(16) 0.0529(6) Uani 1 1 d . . .
C3 C -0.0986(3) 0.2685(2) 0.6222(2) 0.0342(6) Uani 1 1 d . . .
H3A H -0.1585 0.2851 0.5658 0.041 Uiso 1 1 calc R . .
H3B H -0.1651 0.2728 0.6833 0.041 Uiso 1 1 calc R . .
N4 N 0.3653(2) 0.48921(17) 0.40935(17) 0.0297(5) Uani 1 1 d . . .
O4 O 0.2369(2) 0.49485(15) 0.45183(15) 0.0325(4) Uani 1 1 d . . .
C4 C -0.0215(3) 0.1577(2) 0.6131(2) 0.0335(6) Uani 1 1 d . . .
H4A H -0.0935 0.1074 0.6238 0.040 Uiso 1 1 calc R . .
H4B H 0.0491 0.1433 0.6637 0.040 Uiso 1 1 calc R . .
O5 O 0.4570(2) 0.41456(18) 0.43172(17) 0.0425(5) Uani 1 1 d . . .
C5 C 0.2207(3) 0.0395(2) 0.5092(2) 0.0322(6) Uani 1 1 d . . .
H5A H 0.1786 -0.0217 0.5399 0.039 Uiso 1 1 calc R . .
H5B H 0.2691 0.0186 0.4439 0.039 Uiso 1 1 calc R . .
C6 C 0.3359(3) 0.0669(2) 0.5729(2) 0.0295(5) Uani 1 1 d . . .
H6A H 0.4066 0.0042 0.5838 0.035 Uiso 1 1 calc R . .
H6B H 0.2889 0.0899 0.6379 0.035 Uiso 1 1 calc R . .
O6 O 0.3965(2) 0.55631(17) 0.34736(17) 0.0438(5) Uani 1 1 d . . .
C7 C 0.5078(3) 0.2193(2) 0.6178(2) 0.0328(6) Uani 1 1 d . . .
H7A H 0.5638 0.1601 0.6517 0.039 Uiso 1 1 calc R . .
H7B H 0.5770 0.2681 0.5927 0.039 Uiso 1 1 calc R . .
C8 C 0.3958(3) 0.2750(2) 0.6927(2) 0.0296(5) Uani 1 1 d . . .
H8A H 0.3302 0.2253 0.7218 0.035 Uiso 1 1 calc R . .
H8B H 0.4463 0.2996 0.7465 0.035 Uiso 1 1 calc R . .
CdA Cd 0.59987(2) 0.114186(15) 0.137139(15) 0.03118(6) Uani 1 1 d . A .
S1A S 0.78395(10) 0.14178(7) 0.27344(7) 0.0477(2) Uani 1 1 d . . .
N1A N 0.5480(3) 0.2165(2) -0.00791(19) 0.0394(6) Uani 1 1 d . . .
H1AC H 0.4640 0.1958 -0.0289 0.047 Uiso 1 1 calc R A .
C1A C 0.5119(4) 0.3274(3) 0.0164(2) 0.0450(7) Uani 1 1 d . A .
H1AA H 0.4516 0.3638 -0.0338 0.054 Uiso 1 1 calc R . .
H1AB H 0.6028 0.3599 0.0149 0.054 Uiso 1 1 calc R . .
O1A O 0.3464(2) 0.07871(18) 0.14116(16) 0.0410(5) Uani 1 1 d . . .
N2A N 0.5120(3) 0.28407(19) 0.19537(19) 0.0354(5) Uani 1 1 d . . .
H2AC H 0.4480 0.2772 0.2511 0.043 Uiso 1 1 calc R A .
S2A S 0.85595(10) 0.09667(9) 0.02497(8) 0.0628(3) Uani 1 1 d . . .
C2A C 0.4295(3) 0.3403(3) 0.1178(3) 0.0457(7) Uani 1 1 d . A .
H2AA H 0.4103 0.4154 0.1328 0.055 Uiso 1 1 calc R . .
H2AB H 0.3344 0.3136 0.1174 0.055 Uiso 1 1 calc R . .
O2A O 0.4463(2) 0.04940(19) 0.27788(16) 0.0430(5) Uani 1 1 d . . .
C3A C 0.6330(3) 0.3369(2) 0.2232(2) 0.0398(7) Uani 1 1 d . A .
H3AA H 0.5940 0.4069 0.2477 0.048 Uiso 1 1 calc R . .
H3AB H 0.7012 0.3460 0.1643 0.048 Uiso 1 1 calc R . .
N3A N 0.3414(3) 0.0416(2) 0.22784(18) 0.0334(5) Uani 1 1 d . A .
O3A O 0.2384(3) -0.0034(2) 0.26266(18) 0.0530(6) Uani 1 1 d . . .
N4A N 0.7370(3) -0.12272(19) 0.11976(17) 0.0322(5) Uani 1 1 d . A .
O4A O 0.6203(2) -0.06489(18) 0.10319(19) 0.0456(5) Uani 1 1 d . . .
C4A C 0.7149(4) 0.2752(3) 0.3023(2) 0.0420(7) Uani 1 1 d . A .
H4AA H 0.6492 0.2751 0.3637 0.050 Uiso 1 1 calc R . .
H4AB H 0.7979 0.3119 0.3156 0.050 Uiso 1 1 calc R . .
O5A O 0.8212(3) -0.09171(18) 0.17483(18) 0.0484(6) Uani 1 1 d . . .
C5A C 0.9546(6) 0.1350(5) 0.2157(4) 0.0421(11) Uiso 0.59 1 d P A 1
H5AA H 1.0140 0.1738 0.2544 0.051 Uiso 0.59 1 calc PR A 1
H5AB H 0.9989 0.0611 0.2157 0.051 Uiso 0.59 1 calc PR A 1
C5A' C 0.9442(8) 0.1835(6) 0.1721(6) 0.0336(14) Uiso 0.41 1 d P A 2
H5AC H 0.9093 0.2515 0.1410 0.040 Uiso 0.41 1 calc PR A 2
H5AD H 1.0305 0.1928 0.2069 0.040 Uiso 0.41 1 calc PR A 2
C6A C 0.9629(6) 0.1776(4) 0.1107(4) 0.0397(11) Uiso 0.59 1 d P A 1
H6AA H 1.0662 0.1738 0.0843 0.048 Uiso 0.59 1 calc PR A 1
H6AB H 0.9199 0.2518 0.1096 0.048 Uiso 0.59 1 calc PR A 1
C6A' C 0.9894(7) 0.1054(6) 0.0928(5) 0.0333(14) Uiso 0.41 1 d P A 2
H6AC H 1.0202 0.0363 0.1233 0.040 Uiso 0.41 1 calc PR A 2
H6AD H 1.0737 0.1267 0.0507 0.040 Uiso 0.41 1 calc PR A 2
O6A O 0.7617(2) -0.20939(17) 0.08231(17) 0.0420(5) Uani 1 1 d . . .
C7A C 0.8144(4) 0.2017(3) -0.0605(2) 0.0439(7) Uani 1 1 d . A .
H7AA H 0.8209 0.2689 -0.0298 0.053 Uiso 1 1 calc R . .
H7AB H 0.8854 0.1947 -0.1193 0.053 Uiso 1 1 calc R . .
C8A C 0.6608(4) 0.2001(3) -0.0909(2) 0.0472(8) Uani 1 1 d . A .
H8AA H 0.6410 0.2551 -0.1422 0.057 Uiso 1 1 calc R . .
H8AB H 0.6552 0.1320 -0.1202 0.057 Uiso 1 1 calc R . .
Cl1S Cl 0.15302(14) 0.51600(9) -0.00658(11) 0.0818(4) Uani 1 1 d D . .
C1S C 0.0299(4) 0.4260(6) 0.0024(6) 0.0571(18) Uani 0.50 1 d PD . .

loop_
_atom_site_aniso_label
_atom_site_aniso_U_11
_atom_site_aniso_U_22
_atom_site_aniso_U_33
_atom_site_aniso_U_23
_atom_site_aniso_U_13
_atom_site_aniso_U_12
Cd 0.02213(9) 0.02496(10) 0.02475(9) 0.00458(7) -0.00368(6) -0.00521(6)
S1 0.0298(3) 0.0336(3) 0.0319(3) 0.0055(3) -0.0092(2) -0.0124(3)
O1 0.0293(9) 0.0424(11) 0.0317(10) 0.0041(8) -0.0030(8) -0.0008(8)
C1 0.0344(14) 0.0297(13) 0.0319(13) -0.0036(10) -0.0026(11) -0.0025(11)
N1 0.0249(10) 0.0233(10) 0.0315(11) 0.0020(8) -0.0047(8) -0.0054(8)
S2 0.0242(3) 0.0264(3) 0.0379(3) -0.0017(3) -0.0008(2) -0.0039(2)
O2 0.0305(10) 0.0406(11) 0.0335(10) 0.0023(8) -0.0008(8) -0.0012(8)
N2 0.0227(10) 0.0305(11) 0.0325(11) 0.0069(9) -0.0040(8) -0.0003(8)
C2 0.0303(13) 0.0363(14) 0.0296(13) 0.0014(11) 0.0001(10) -0.0018(11)
N3 0.0325(11) 0.0339(12) 0.0282(11) 0.0029(9) -0.0067(9) -0.0079(9)
O3 0.0576(15) 0.0743(17) 0.0264(11) 0.0038(11) -0.0137(10) -0.0008(13)
C3 0.0208(12) 0.0420(15) 0.0398(15) 0.0063(12) -0.0028(10) -0.0068(11)
N4 0.0294(11) 0.0260(11) 0.0352(12) -0.0001(9) -0.0035(9) -0.0093(9)
O4 0.0274(9) 0.0294(9) 0.0397(11) 0.0057(8) -0.0003(8) -0.0035(7)
C4 0.0295(13) 0.0373(14) 0.0356(14) 0.0074(11) -0.0023(11) -0.0146(11)
O5 0.0346(11) 0.0436(12) 0.0461(12) 0.0047(10) -0.0007(9) 0.0037(9)
C5 0.0376(14) 0.0255(12) 0.0355(14) -0.0012(10) -0.0063(11) -0.0091(11)
C6 0.0297(12) 0.0224(12) 0.0370(14) 0.0024(10) -0.0061(11) -0.0040(10)
O6 0.0474(12) 0.0365(11) 0.0488(13) 0.0106(9) 0.0021(10) -0.0178(9)
C7 0.0221(12) 0.0303(13) 0.0477(16) -0.0002(12) -0.0120(11) -0.0033(10)
C8 0.0299(12) 0.0279(12) 0.0326(13) 0.0044(10) -0.0119(10) -0.0053(10)
CdA 0.02845(10) 0.03103(11) 0.03545(11) 0.00380(8) -0.00284(8) -0.01030(8)
S1A 0.0463(4) 0.0400(4) 0.0607(5) 0.0064(4) -0.0250(4) -0.0083(3)
N1A 0.0344(12) 0.0476(15) 0.0389(13) -0.0004(11) -0.0095(10) -0.0115(11)
C1A 0.0445(17) 0.0466(18) 0.0419(17) 0.0095(14) -0.0048(13) -0.0013(14)
O1A 0.0352(11) 0.0554(13) 0.0346(11) 0.0129(9) -0.0089(8) -0.0142(9)
N2A 0.0290(11) 0.0387(13) 0.0366(13) 0.0014(10) 0.0040(9) -0.0020(10)
S2A 0.0340(4) 0.0825(7) 0.0629(6) 0.0369(5) 0.0085(4) 0.0063(4)
C2A 0.0351(15) 0.0461(18) 0.0511(19) 0.0083(14) 0.0010(13) 0.0064(13)
O2A 0.0371(11) 0.0590(14) 0.0367(11) 0.0101(10) -0.0124(9) -0.0175(10)
C3A 0.0412(16) 0.0321(14) 0.0448(17) -0.0065(12) 0.0048(13) -0.0039(12)
N3A 0.0284(11) 0.0405(13) 0.0324(12) 0.0028(10) -0.0026(9) -0.0094(10)
O3A 0.0402(12) 0.0798(18) 0.0436(13) 0.0064(12) 0.0034(10) -0.0322(12)
N4A 0.0340(12) 0.0365(12) 0.0274(11) 0.0067(9) -0.0019(9) -0.0122(10)
O4A 0.0311(10) 0.0416(12) 0.0655(15) -0.0105(11) -0.0088(10) -0.0044(9)
C4A 0.0405(16) 0.0504(18) 0.0360(15) -0.0114(13) 0.0010(12) -0.0089(13)
O5A 0.0574(14) 0.0461(13) 0.0484(13) 0.0143(10) -0.0259(11) -0.0220(11)
O6A 0.0466(12) 0.0361(11) 0.0422(12) 0.0004(9) -0.0027(9) -0.0024(9)
C7A 0.0431(17) 0.0482(18) 0.0390(16) 0.0050(13) 0.0059(13) -0.0094(14)
C8A 0.0523(19) 0.059(2) 0.0313(15) -0.0032(14) -0.0063(13) -0.0069(16)
Cl1S 0.0780(7) 0.0586(6) 0.1125(10) 0.0095(6) -0.0275(7) -0.0122(5)
C1S 0.065(5) 0.052(4) 0.058(4) 0.003(3) -0.006(4) -0.023(4)

loop_
_atom_type_symbol
_atom_type_description
_atom_type_scat_dispersion_real
_atom_type_scat_dispersion_imag
_atom_type_scat_source
C C 0.0033 0.0016 'International Tables Vol C Tables 4.2.6.8 and 6.1.1.4'
H H 0.0000 0.0000 'International Tables Vol C Tables 4.2.6.8 and 6.1.1.4'
N N 0.0061 0.0033 'International Tables Vol C Tables 4.2.6.8 and 6.1.1.4'
O O 0.0106 0.0060 'International Tables Vol C Tables 4.2.6.8 and 6.1.1.4'
S S 0.1246 0.1234 'International Tables Vol C Tables 4.2.6.8 and 6.1.1.4'
Cd Cd -0.8075 1.2024 'International Tables Vol C Tables 4.2.6.8 and 6.1.1.4'
Cl Cl 0.1484 0.1585 'International Tables Vol C Tables 4.2.6.8 and 6.1.1.4'

loop_
_geom_angle_atom_site_label_1
_geom_angle_atom_site_label_2
_geom_angle_atom_site_label_3
_geom_angle
_geom_angle_site_symmetry_1
_geom_angle_site_symmetry_3
_geom_angle_publ_flag
N1 Cd N2 76.57(8) . . y
N1 Cd O1 145.00(7) . . y
N1 Cd O2 146.89(7) . . y
N1 Cd O4 84.29(8) . . y
N1 Cd S1 123.58(6) . . y
N1 Cd S2 77.77(6) . . y
N1 C1 C2 111.6(2) . . ?
N1 C8 C7 111.8(2) . . ?
N2 Cd O1 83.70(7) . . y
N2 Cd O2 134.11(7) . . y
N2 Cd O4 103.09(8) . . y
N2 Cd S1 77.51(6) . . y
N2 Cd S2 124.90(6) . . y
N2 C2 C1 111.3(2) . . ?
N2 C3 C4 113.1(2) . . ?
N3 O1 Cd 92.13(15) . . ?
N3 O2 Cd 97.60(15) . . ?
N4 O4 Cd 105.89(15) . . ?
O1 Cd O2 52.09(7) . . y
O1 Cd S1 78.59(6) . . y
O1 Cd S2 136.74(5) . . y
O2 Cd S1 81.70(6) . . y
O2 Cd S2 88.95(6) . . y
O4 Cd O1 72.29(7) . . y
O4 Cd O2 77.14(8) . . y
O4 Cd S1 150.56(5) . . y
O4 Cd S2 121.73(5) . . y
S1 Cd S2 77.64(3) . . y
O1 N3 O2 118.0(2) . . ?
O1 N3 O3 121.2(2) . . ?
O3 N3 O2 120.9(2) . . ?
O4 N4 O5 118.6(2) . . ?
O4 N4 O6 119.9(2) . . ?
O5 N4 O6 121.5(2) . . ?
C1 N1 Cd 106.85(15) . . ?
C1 N1 C8 113.5(2) . . ?
C2 N2 C3 113.3(2) . . ?
C2 N2 Cd 108.77(15) . . ?
C3 N2 Cd 113.66(17) . . ?
C3 C4 S1 109.12(19) . . ?
C4 S1 Cd 92.35(9) . . ?
C5 S1 C4 103.19(14) . . ?
C5 S1 Cd 102.88(9) . . ?
C5 C6 S2 110.73(19) . . ?
C6 C5 S1 115.28(19) . . ?
C6 S2 Cd 99.25(9) . . ?
C7 S2 Cd 96.91(9) . . ?
C7 S2 C6 101.58(13) . . ?
C8 N1 Cd 113.44(16) . . ?
C8 C7 S2 114.36(18) . . ?
N1A CdA N2A 75.34(9) . . y
N1A CdA O1A 85.13(8) . . y
N1A CdA O2A 133.67(8) . . y
N1A CdA O4A 109.99(9) . . y
N1A CdA S1A 129.15(7) . . y
N1A CdA S2A 75.79(7) . . y
N1A C1A C2A 111.4(3) . . ?
N1A C8A C7A 113.0(3) . . ?
N2A CdA O1A 88.55(9) . . y
N2A CdA O2A 85.93(9) . . y
N2A CdA O4A 162.93(8) . . y
N2A CdA S1A 76.79(7) . . y
N2A CdA S2A 115.83(7) . . y
N2A C2A C1A 111.7(2) . . ?
N2A C3A C4A 111.6(3) . . ?
N3A O2A CdA 94.18(16) . . ?
N3A O1A CdA 95.01(15) . . ?
N4A O4A CdA 118.74(17) . . ?
O1A CdA O2A 51.89(7) . . y
O1A CdA O4A 76.04(8) . . y
O1A CdA S1A 135.49(6) . . y
O1A CdA S2A 143.11(6) . . y
O2A CdA O4A 78.83(9) . . y
O2A CdA S1A 84.92(5) . . y
O2A CdA S2A 148.95(6) . . y
O4A CdA S1A 109.10(7) . . y
O4A CdA S2A 81.22(7) . . y
O1A N3A O2A 118.1(2) . . ?
O1A N3A O3A 121.4(2) . . ?
O2A N3A O3A 120.5(2) . . ?
O4A N4A O5A 119.2(3) . . ?
O4A N4A O6A 118.6(2) . . ?
O5A N4A O6A 122.1(3) . . ?
S1A CdA S2A 79.42(4) . . ?
C1A N1A CdA 110.12(19) . . ?
C2A N2A CdA 107.3(2) . . ?
C2A N2A C3A 113.9(3) . . ?
C3A N2A CdA 110.67(17) . . ?
C3A C4A S1A 115.5(2) . . ?
C4A S1A CdA 98.11(11) . . ?
C4A S1A C5A' 93.5(2) . . ?
C5A S1A C4A 110.3(2) . . ?
C5A S1A CdA 107.8(2) . . ?
C5A' S1A CdA 94.4(2) . . ?
C5A C6A S2A 111.1(4) . . ?
C5A' C6A' S2A 111.0(5) . . ?
C6A S2A CdA 97.21(17) . . ?
C6A' S2A CdA 110.3(3) . . ?
C6A' S2A C7A 116.7(3) . . ?
C6A C5A S1A 115.1(4) . . ?
C6A' C5A' S1A 113.8(5) . . ?
C7A S2A CdA 98.61(11) . . ?
C7A S2A C6A 95.3(2) . . ?
C8A N1A C1A 112.4(3) . . ?
C8A N1A CdA 114.6(2) . . ?
C8A C7A S2A 109.3(2) . . ?
Cl1S C1S Cl1S 113.2(4) . 2_565 ?

loop_
_geom_bond_atom_site_label_1
_geom_bond_atom_site_label_2
_geom_bond_distance
_geom_bond_site_symmetry_2
_geom_bond_publ_flag
Cd N1 2.360(2) . y
Cd N2 2.356(2) . y
Cd O1 2.524(2) . y
Cd O2 2.398(2) . y
Cd O4 2.3710(19) . y
Cd S1 2.7769(10) . y
Cd S2 2.6986(11) . y
N1 C1 1.476(3) . ?
N1 C8 1.470(3) . ?
N2 C2 1.478(4) . ?
N2 C3 1.479(3) . ?
O1 N3 1.253(3) . ?
O2 N3 1.272(3) . ?
O3 N3 1.228(3) . ?
O4 N4 1.272(3) . ?
O5 N4 1.249(3) . ?
O6 N4 1.231(3) . ?
S1 C4 1.820(3) . ?
S1 C5 1.812(3) . ?
S2 C6 1.818(3) . ?
S2 C7 1.811(3) . ?
C1 C2 1.516(4) . ?
C3 C4 1.520(4) . ?
C5 C6 1.521(4) . ?
C7 C8 1.520(4) . ?
CdA N1A 2.385(3) . y
CdA N2A 2.382(3) . y
CdA O1A 2.453(2) . y
CdA O2A 2.471(2) . y
CdA O4A 2.359(2) . y
CdA S1A 2.6992(11) . y
CdA S2A 2.6969(12) . y
N1A C1A 1.472(4) . ?
N1A C8A 1.472(4) . ?
N2A C2A 1.474(4) . ?
N2A C3A 1.474(4) . ?
O1A N3A 1.256(3) . ?
O2A N3A 1.255(3) . ?
O3A N3A 1.233(3) . ?
O4A N4A 1.267(3) . ?
O5A N4A 1.244(3) . ?
O6A N4A 1.235(3) . ?
S1A C4A 1.806(3) . ?
S1A C5A 1.698(6) . ?
S1A C5A' 2.047(7) . ?
S2A C6A 2.006(6) . ?
S2A C6A' 1.630(7) . ?
S2A C7A 1.781(3) . ?
C1A C2A 1.521(5) . ?
C3A C4A 1.515(5) . ?
C5A C6A 1.511(8) . ?
C5A' C6A' 1.502(10) . ?
C7A C8A 1.524(5) . ?
Cl1S C1S 1.729(5) . ?
Cl1S C1S 1.762(5) 2_565 ?
C1S Cl1S 1.762(5) 2_565 ?

loop_
_geom_hbond_atom_site_label_D
_geom_hbond_atom_site_label_H
_geom_hbond_atom_site_label_A
_geom_hbond_distance_DH
_geom_hbond_distance_HA
_geom_hbond_distance_DA
_geom_hbond_angle_DHA
_geom_hbond_site_symmetry_A
N1 H1C O6 0.93 2.30 3.055(3) 138.0 2_666
N2 H2C O4 0.93 2.21 3.049(3) 150.3 2_566
N1A H1AC O6A 0.93 2.26 3.149(3) 159.0 2_655
N1A H1AC O4A 0.93 2.26 3.057(3) 142.8 2_655
N1A H1AC N4A 0.93 2.62 3.539(4) 168.1 2_655
N2A H2AC O2 0.93 2.21 3.047(3) 150.1 .

loop_
_geom_torsion_atom_site_label_1
_geom_torsion_atom_site_label_2
_geom_torsion_atom_site_label_3
_geom_torsion_atom_site_label_4
_geom_torsion
_geom_torsion_site_symmetry_1
_geom_torsion_site_symmetry_2
_geom_torsion_site_symmetry_3
_geom_torsion_site_symmetry_4
_geom_torsion_publ_flag
N2 Cd S1 C5 -124.79(11) . . . . ?
N1 Cd S1 C5 -60.42(12) . . . . ?
O4 Cd S1 C5 140.64(14) . . . . ?
O2 Cd S1 C5 96.38(11) . . . . ?
O1 Cd S1 C5 149.22(11) . . . . ?
S2 Cd S1 C5 5.63(10) . . . . ?
N2 Cd S1 C4 -20.69(11) . . . . ?
N1 Cd S1 C4 43.68(12) . . . . ?
O4 Cd S1 C4 -115.26(14) . . . . ?
O2 Cd S1 C4 -159.52(11) . . . . ?
O1 Cd S1 C4 -106.67(11) . . . . ?
S2 Cd S1 C4 109.73(10) . . . . ?
N2 Cd O1 N3 -169.54(16) . . . . ?
N1 Cd O1 N3 134.87(16) . . . . ?
O4 Cd O1 N3 84.53(16) . . . . ?
O2 Cd O1 N3 -2.75(14) . . . . ?
S2 Cd O1 N3 -33.27(18) . . . . ?
S1 Cd O1 N3 -91.05(15) . . . . ?
C2 C1 N1 C8 -80.7(3) . . . . y
C2 C1 N1 Cd 45.1(2) . . . . ?
N2 Cd N1 C8 107.69(18) . . . . ?
O4 Cd N1 C8 -147.36(17) . . . . ?
O2 Cd N1 C8 -91.6(2) . . . . ?
O1 Cd N1 C8 165.16(15) . . . . ?
S2 Cd N1 C8 -23.13(16) . . . . ?
S1 Cd N1 C8 42.86(19) . . . . ?
N2 Cd N1 C1 -18.10(16) . . . . ?
O4 Cd N1 C1 86.85(16) . . . . ?
O2 Cd N1 C1 142.59(16) . . . . ?
O1 Cd N1 C1 39.4(2) . . . . ?
S2 Cd N1 C1 -148.91(16) . . . . ?
S1 Cd N1 C1 -82.92(16) . . . . ?
N2 Cd S2 C7 -68.69(12) . . . . ?
N1 Cd S2 C7 -4.85(11) . . . . ?
O4 Cd S2 C7 70.44(11) . . . . ?
O2 Cd S2 C7 144.59(11) . . . . ?
O1 Cd S2 C7 168.21(12) . . . . ?
S1 Cd S2 C7 -133.68(10) . . . . ?
N2 Cd S2 C6 34.29(12) . . . . ?
N1 Cd S2 C6 98.13(11) . . . . ?
O4 Cd S2 C6 173.42(11) . . . . ?
O2 Cd S2 C6 -112.43(11) . . . . ?
O1 Cd S2 C6 -88.81(12) . . . . ?
S1 Cd S2 C6 -30.70(9) . . . . ?
N2 Cd O2 N3 21.2(2) . . . . ?
N1 Cd O2 N3 -132.22(16) . . . . ?
O4 Cd O2 N3 -74.70(15) . . . . ?
O1 Cd O2 N3 2.73(14) . . . . ?
S2 Cd O2 N3 162.36(15) . . . . ?
S1 Cd O2 N3 84.70(15) . . . . ?
N1 Cd N2 C2 -10.46(16) . . . . ?
O4 Cd N2 C2 -91.22(17) . . . . ?
O2 Cd N2 C2 -175.89(15) . . . . ?
O1 Cd N2 C2 -161.35(18) . . . . ?
S2 Cd N2 C2 53.93(19) . . . . ?
S1 Cd N2 C2 118.98(17) . . . . ?
N1 Cd N2 C3 -137.73(18) . . . . ?
O4 Cd N2 C3 141.52(17) . . . . ?
O2 Cd N2 C3 56.8(2) . . . . ?
O1 Cd N2 C3 71.39(17) . . . . ?
S2 Cd N2 C3 -73.33(18) . . . . ?
S1 Cd N2 C3 -8.28(16) . . . . ?
C3 N2 C2 C1 165.3(2) . . . . y
Cd N2 C2 C1 37.9(3) . . . . ?
N1 C1 C2 N2 -58.3(3) . . . . y
Cd O1 N3 O3 -175.2(2) . . . . ?
Cd O1 N3 O2 4.6(2) . . . . ?
Cd O2 N3 O3 174.9(2) . . . . ?
Cd O2 N3 O1 -4.9(2) . . . . ?
C2 N2 C3 C4 -80.2(3) . . . . y
Cd N2 C3 C4 44.7(3) . . . . ?
O6 N4 O4 Cd 155.9(2) . . . . ?
O5 N4 O4 Cd -23.7(3) . . . . ?
N2 Cd O4 N4 162.10(16) . . . . ?
N1 Cd O4 N4 87.34(17) . . . . ?
O2 Cd O4 N4 -65.07(16) . . . . ?
O1 Cd O4 N4 -119.00(17) . . . . ?
S2 Cd O4 N4 15.54(18) . . . . ?
S1 Cd O4 N4 -110.16(16) . . . . ?
N2 C3 C4 S1 -69.5(3) . . . . y
C5 S1 C4 C3 153.64(19) . . . . y
Cd S1 C4 C3 49.83(18) . . . . ?
C4 S1 C5 C6 -67.0(2) . . . . y
Cd S1 C5 C6 28.5(2) . . . . ?
S1 C5 C6 S2 -64.2(2) . . . . y
C7 S2 C6 C5 160.13(19) . . . . y
Cd S2 C6 C5 61.05(19) . . . . ?
C6 S2 C7 C8 -68.2(2) . . . . y
Cd S2 C7 C8 32.7(2) . . . . ?
C1 N1 C8 C7 174.0(2) . . . . y
Cd N1 C8 C7 51.9(2) . . . . ?
S2 C7 C8 N1 -58.7(3) . . . . y
O4A CdA S1A C5A 77.5(2) . . . . ?
N2A CdA S1A C5A -119.2(2) . . . . ?
N1A CdA S1A C5A -60.9(2) . . . . ?
O1A CdA S1A C5A 166.9(2) . . . . ?
O2A CdA S1A C5A 153.9(2) . . . . ?
S2A CdA S1A C5A 0.8(2) . . . . ?
O4A CdA S1A C4A -168.02(12) . . . . ?
N2A CdA S1A C4A -4.72(12) . . . . ?
N1A CdA S1A C4A 53.52(14) . . . . ?
O1A CdA S1A C4A -78.70(14) . . . . ?
O2A CdA S1A C4A -91.71(13) . . . . ?
S2A CdA S1A C4A 115.22(12) . . . . ?
O4A CdA S1A C5A' 97.8(2) . . . . ?
N2A CdA S1A C5A' -98.9(2) . . . . ?
N1A CdA S1A C5A' -40.7(2) . . . . ?
O1A CdA S1A C5A' -172.9(2) . . . . ?
O2A CdA S1A C5A' 174.1(2) . . . . ?
S2A CdA S1A C5A' 21.0(2) . . . . ?
O4A CdA N1A C8A -61.2(2) . . . . ?
N2A CdA N1A C8A 135.8(2) . . . . ?
O1A CdA N1A C8A -134.4(2) . . . . ?
O2A CdA N1A C8A -154.8(2) . . . . ?
S2A CdA N1A C8A 13.7(2) . . . . ?
S1A CdA N1A C8A 77.0(2) . . . . ?
O4A CdA N1A C1A 170.89(19) . . . . ?
N2A CdA N1A C1A 7.89(19) . . . . ?
O1A CdA N1A C1A 97.7(2) . . . . ?
O2A CdA N1A C1A 77.3(2) . . . . ?
S2A CdA N1A C1A -114.2(2) . . . . ?
S1A CdA N1A C1A -50.9(2) . . . . ?
C8A N1A C1A C2A -163.9(3) . . . . y
CdA N1A C1A C2A -34.9(3) . . . . ?
O4A CdA O1A N3A 81.57(18) . . . . ?
N2A CdA O1A N3A -91.01(18) . . . . ?
N1A CdA O1A N3A -166.42(18) . . . . ?
O2A CdA O1A N3A -5.05(16) . . . . ?
S2A CdA O1A N3A 135.18(15) . . . . ?
S1A CdA O1A N3A -21.6(2) . . . . ?
O4A CdA N2A C2A -90.4(3) . . . . ?
N1A CdA N2A C2A 20.19(18) . . . . ?
O1A CdA N2A C2A -65.16(19) . . . . ?
O2A CdA N2A C2A -117.05(19) . . . . ?
S2A CdA N2A C2A 86.07(19) . . . . ?
S1A CdA N2A C2A 157.22(19) . . . . ?
O4A CdA N2A C3A 144.8(3) . . . . ?
N1A CdA N2A C3A -104.6(2) . . . . ?
O1A CdA N2A C3A 170.08(19) . . . . ?
O2A CdA N2A C3A 118.19(19) . . . . ?
S2A CdA N2A C3A -38.7(2) . . . . ?
S1A CdA N2A C3A 32.46(18) . . . . ?
O4A CdA S2A C6A' -108.9(3) . . . . ?
N2A CdA S2A C6A' 72.2(3) . . . . ?
N1A CdA S2A C6A' 137.8(3) . . . . ?
O1A CdA S2A C6A' -161.1(3) . . . . ?
O2A CdA S2A C6A' -58.4(3) . . . . ?
S1A CdA S2A C6A' 2.6(3) . . . . ?
O4A CdA S2A C7A 128.39(14) . . . . ?
N2A CdA S2A C7A -50.56(15) . . . . ?
N1A CdA S2A C7A 15.06(14) . . . . ?
O1A CdA S2A C7A 76.17(16) . . . . ?
O2A CdA S2A C7A 178.84(15) . . . . ?
S1A CdA S2A C7A -120.15(13) . . . . ?
O4A CdA S2A C6A -135.11(17) . . . . ?
N2A CdA S2A C6A 45.93(18) . . . . ?
N1A CdA S2A C6A 111.56(17) . . . . ?
O1A CdA S2A C6A 172.66(18) . . . . ?
O2A CdA S2A C6A -84.7(2) . . . . ?
S1A CdA S2A C6A -23.66(16) . . . . ?
C3A N2A C2A C1A 76.4(3) . . . . y
CdA N2A C2A C1A -46.4(3) . . . . ?
N1A C1A C2A N2A 56.8(4) . . . . y
O4A CdA O2A N3A -75.88(18) . . . . ?
N2A CdA O2A N3A 96.41(18) . . . . ?
N1A CdA O2A N3A 31.2(2) . . . . ?
O1A CdA O2A N3A 5.05(16) . . . . ?
S2A CdA O2A N3A -126.84(16) . . . . ?
S1A CdA O2A N3A 173.48(17) . . . . ?
C2A N2A C3A C4A -179.4(2) . . . . y
CdA N2A C3A C4A -58.5(3) . . . . ?
CdA O2A N3A O3A 169.6(3) . . . . ?
CdA O2A N3A O1A -8.8(3) . . . . ?
CdA O1A N3A O3A -169.5(3) . . . . ?
CdA O1A N3A O2A 8.9(3) . . . . ?
O6A N4A O4A CdA -163.92(18) . . . . ?
O5A N4A O4A CdA 17.8(3) . . . . ?
N2A CdA O4A N4A -131.4(3) . . . . ?
N1A CdA O4A N4A 123.1(2) . . . . ?
O1A CdA O4A N4A -157.4(2) . . . . ?
O2A CdA O4A N4A -104.3(2) . . . . ?
S2A CdA O4A N4A 51.8(2) . . . . ?
S1A CdA O4A N4A -23.7(2) . . . . ?
N2A C3A C4A S1A 55.1(3) . . . . ?
C5A S1A C4A C3A 89.8(3) . . . . y
C5A' S1A C4A C3A 72.3(3) . . . . y
CdA S1A C4A C3A -22.7(2) . . . . ?
C4A S1A C5A C6A -72.1(4) . . . . y
C5A' S1A C5A C6A -24.4(6) . . . . ?
CdA S1A C5A C6A 33.9(5) . . . . ?
C5A S1A C5A' C6A' 71.5(8) . . . . ?
C4A S1A C5A' C6A' -152.6(5) . . . . y
CdA S1A C5A' C6A' -54.2(5) . . . . ?
S1A C5A C6A S2A -62.0(5) . . . . y
C6A' S2A C6A C5A -66.6(6) . . . . ?
C7A S2A C6A C5A 152.7(4) . . . . y
CdA S2A C6A C5A 53.3(4) . . . . ?
S1A C5A' C6A' S2A 65.0(6) . . . . y
C7A S2A C6A' C5A' 74.4(5) . . . . ?
C6A S2A C6A' C5A' 29.6(5) . . . . ?
CdA S2A C6A' C5A' -36.9(6) . . . . ?
C6A' S2A C7A C8A -160.8(3) . . . . ?
C6A S2A C7A C8A -141.0(3) . . . . y
CdA S2A C7A C8A -42.9(2) . . . . ?
C1A N1A C8A C7A 79.7(4) . . . . y
CdA N1A C8A C7A -47.0(3) . . . . ?
S2A C7A C8A N1A 63.0(3) . . . . y
